data_7003719
loop_
_publ_author_name
'Burrows, Andrew D.'
'Cassar, Kevin'
'D\"uren, Tina'
'Friend, Richard M. W.'
'Mahon, Mary F.'
'Rigby, Sean P.'
'Savarese, Teresa L.'

_publ_section_title
;
 Syntheses, structures and properties of cadmium benzenedicarboxylate
 metal--organic frameworks
;
_journal_issue 18
_journal_name_full 'Dalton Transactions'
_journal_page_first 2465
_journal_page_last 2474
_journal_paper_doi 10.1039/b718947h
_journal_year 2008
_chemical_formula_sum 'C34 H34 Cd3 N2 O14'
_chemical_formula_weight 1031.83
_chemical_name_systematic
;
?
;
_space_group_IT_number 15
_symmetry_cell_setting monoclinic
_symmetry_space_group_name_Hall '-C 2yc'
_symmetry_space_group_name_H-M 'C 1 2/c 1'
_atom_sites_solution_hydrogens geom
_atom_sites_solution_primary direct
_atom_sites_solution_secondary difmap
_audit_creation_method SHELXL-97
_cell_angle_alpha 90.00
_cell_angle_beta 128.996(3)
_cell_angle_gamma 90.00
_cell_formula_units_Z 4
_cell_length_a 25.0960(11)
_cell_length_b 10.7885(5)
_cell_length_c 17.5107(8)
_cell_measurement_reflns_used 12236
_cell_measurement_temperature 150(2)
_cell_measurement_theta_max 29.388
_cell_measurement_theta_min 3.007
_cell_volume 3684.6(3)
_computing_cell_refinement 'local programs'
_computing_data_collection 'Bruker SMART'
_computing_data_reduction 'Bruker SAINT'
_computing_molecular_graphics 'ORTEX (P.McArdle, 1995)'
_computing_publication_material 'SHELXL-97/2 (Sheldrick,1997)'
_computing_structure_refinement 'Bruker SHELXTL'
_computing_structure_solution 'Bruker SHELXTL'
_diffrn_ambient_temperature 150(2)
_diffrn_measured_fraction_theta_full 0.953
_diffrn_measured_fraction_theta_max 0.953
_diffrn_measurement_device_type 'Bruker SMART CCD diffractometer'
_diffrn_measurement_method '\w rotation with narrow frames'
_diffrn_radiation_monochromator 'Silicon 111'
_diffrn_radiation_source 'Daresbury SRS station 9.8'
_diffrn_radiation_type Synchrotron
_diffrn_radiation_wavelength 0.6868
_diffrn_reflns_av_R_equivalents 0.0376
_diffrn_reflns_av_sigmaI/netI 0.0373
_diffrn_reflns_limit_h_max 35
_diffrn_reflns_limit_h_min -35
_diffrn_reflns_limit_k_max 15
_diffrn_reflns_limit_k_min -15
_diffrn_reflns_limit_l_max 24
_diffrn_reflns_limit_l_min -24
_diffrn_reflns_number 18981
_diffrn_reflns_theta_full 29.42
_diffrn_reflns_theta_max 29.42
_diffrn_reflns_theta_min 2.02
_exptl_absorpt_coefficient_mu 1.785
_exptl_absorpt_correction_T_max 0.987
_exptl_absorpt_correction_T_min 0.911
_exptl_absorpt_correction_type multi-scan
_exptl_absorpt_process_details
;
?
;
_exptl_crystal_colour colorless
_exptl_crystal_density_diffrn 1.860
_exptl_crystal_density_method 'not measured'
_exptl_crystal_description block
_exptl_crystal_F_000 2032
_exptl_crystal_size_max 0.05
_exptl_crystal_size_mid 0.038
_exptl_crystal_size_min 0.03
_refine_diff_density_max 0.659
_refine_diff_density_min -0.576
_refine_diff_density_rms 0.076
_refine_ls_extinction_method none
_refine_ls_goodness_of_fit_ref 1.036
_refine_ls_hydrogen_treatment constr
_refine_ls_matrix_type full
_refine_ls_number_parameters 304
_refine_ls_number_reflns 5385
_refine_ls_number_restraints 60
_refine_ls_restrained_S_all 1.055
_refine_ls_R_factor_all 0.0282
_refine_ls_R_factor_gt 0.0255
_refine_ls_shift/su_max 0.002
_refine_ls_shift/su_mean 0.000
_refine_ls_structure_factor_coef Fsqd
_refine_ls_weighting_details 'calc w=1/[\s^2^(Fo^2^)+(0.0325P)^2^+3.5224P] where P=(Fo^2^+2Fc^2^)/3'
_refine_ls_weighting_scheme calc
_refine_ls_wR_factor_gt 0.0673
_refine_ls_wR_factor_ref 0.0691
_reflns_number_gt 4936
_reflns_number_total 5385
_reflns_threshold_expression >2sigma(I)
_cod_data_source_file b718947h.txt
_cod_data_source_block compound_5_bath121
_cod_depositor_comments
;
The following automatic conversions were performed:
'_symmetry_cell_setting' value 'Monoclinic' changed to 'monoclinic'
according to '/home/saulius/struct/CIF-dictionaries/cif_core.dic'
dictionary named 'cif_core.dic' version 2.4.1 from
2010-06-29.

'_exptl_absorpt_correction_type' value 'Multi-scan' changed
to 'multi-scan' according to
'/home/saulius/struct/CIF-dictionaries/cif_core.dic' dictionary named
'cif_core.dic' version 2.4.1 from 2010-06-29.

Automatic conversion script
Id: cif_fix_enum 1527 2010-12-29 10:47:43Z saulius 
;
_cod_original_sg_symbol_H-M C2/c
_cod_database_code 7003719

loop_
_symmetry_equiv_pos_as_xyz
'x, y, z'
'-x, y, -z+1/2'
'x+1/2, y+1/2, z'
'-x+1/2, y+1/2, -z+1/2'
'-x, -y, -z'
'x, -y, z-1/2'
'-x+1/2, -y+1/2, -z'
'x+1/2, -y+1/2, z-1/2'

loop_
_atom_site_label
_atom_site_type_symbol
_atom_site_fract_x
_atom_site_fract_y
_atom_site_fract_z
_atom_site_U_iso_or_equiv
_atom_site_adp_type
_atom_site_occupancy
_atom_site_symmetry_multiplicity
_atom_site_calc_flag
_atom_site_refinement_flags
_atom_site_disorder_assembly
_atom_site_disorder_group
Cd1 Cd 0.0000 0.718171(18) 0.2500 0.02349(6) Uani 1 2 d S . .
Cd2 Cd 0.174338(6) 0.820979(12) 0.387377(8) 0.02455(5) Uani 1 1 d . . .
O1 O 0.04776(8) 0.58879(17) 0.21209(13) 0.0438(4) Uani 1 1 d . A .
O2 O 0.15759(9) 0.6452(2) 0.30891(13) 0.0537(5) Uani 1 1 d . A .
O3 O 0.09924(7) 0.26375(15) -0.08146(9) 0.0304(3) Uani 1 1 d . . .
O4 O 0.20923(7) 0.29854(15) 0.02518(10) 0.0345(3) Uani 1 1 d . . .
O5 O 0.05326(7) 0.87875(16) 0.23516(10) 0.0370(3) Uani 1 1 d . A .
O6 O 0.14550(8) 0.9282(2) 0.25427(12) 0.0615(6) Uani 1 1 d . A .
O7 O 0.1842(3) 0.9939(5) 0.4702(3) 0.0510(10) Uani 0.70 1 d P A 1
N1 N 0.1409(4) 1.1703(5) 0.4763(5) 0.1039(15) Uani 0.70 1 d PU A 1
C1 C 0.10727(10) 0.5879(2) 0.23869(14) 0.0333(4) Uani 1 1 d . . .
C2 C 0.11882(10) 0.5101(2) 0.17873(14) 0.0320(4) Uani 1 1 d . A .
C3 C 0.06724(11) 0.4371(3) 0.10240(17) 0.0453(6) Uani 1 1 d . . .
H3 H 0.0247 0.4310 0.0901 0.054 Uiso 1 1 calc R A .
C4 C 0.07694(11) 0.3722(3) 0.04325(17) 0.0449(6) Uani 1 1 d . A .
H4 H 0.0407 0.3238 -0.0101 0.054 Uiso 1 1 calc R . .
C5 C 0.13933(9) 0.37830(19) 0.06212(13) 0.0294(4) Uani 1 1 d . . .
C6 C 0.19161(11) 0.4492(3) 0.14013(18) 0.0451(6) Uani 1 1 d . A .
H6 H 0.2350 0.4521 0.1546 0.054 Uiso 1 1 calc R . .
C7 C 0.18111(11) 0.5162(3) 0.19746(18) 0.0456(6) Uani 1 1 d . . .
H7 H 0.2169 0.5664 0.2497 0.055 Uiso 1 1 calc R A .
C8 C 0.14968(9) 0.31077(17) -0.00191(13) 0.0251(3) Uani 1 1 d . A .
C9 C 0.08187(10) 0.9200(2) 0.20214(14) 0.0352(4) Uani 1 1 d . A .
C10 C 0.03922(9) 0.9628(2) 0.09766(13) 0.0320(4) Uani 1 1 d . . .
C11 C 0.06982(10) 1.0150(3) 0.06208(16) 0.0519(7) Uani 1 1 d . . .
H11 H 0.1181 1.0259 0.1047 0.062 Uiso 1 1 calc R . .
C12 C -0.03087(11) 0.9483(3) 0.03523(17) 0.0485(6) Uani 1 1 d . . .
H12 H -0.0527 0.9130 0.0590 0.058 Uiso 1 1 calc R . .
C13 C 0.1407(4) 1.0761(5) 0.4306(5) 0.0886(15) Uani 0.70 1 d PU A 1
H13 H 0.1045 1.0700 0.3618 0.106 Uiso 0.70 1 calc PR A 1
C14 C 0.1953(5) 1.1804(7) 0.5857(7) 0.110(2) Uani 0.70 1 d PU A 1
H14A H 0.1753 1.2224 0.6127 0.131 Uiso 0.70 1 calc PR A 1
H14B H 0.2085 1.0956 0.6136 0.131 Uiso 0.70 1 calc PR A 1
C15 C 0.2563(6) 1.2456(9) 0.6189(7) 0.125(3) Uani 0.70 1 d PU A 1
H15A H 0.2885 1.2468 0.6909 0.188 Uiso 0.70 1 calc PR A 1
H15B H 0.2445 1.3309 0.5941 0.188 Uiso 0.70 1 calc PR A 1
H15C H 0.2776 1.2038 0.5945 0.188 Uiso 0.70 1 calc PR A 1
C16 C 0.0742(6) 1.2531(8) 0.4131(7) 0.122(2) Uani 0.70 1 d PU A 1
H16A H 0.0367 1.2060 0.3546 0.146 Uiso 0.70 1 calc PR A 1
H16B H 0.0596 1.2739 0.4526 0.146 Uiso 0.70 1 calc PR A 1
C17 C 0.0855(6) 1.3567(8) 0.3846(8) 0.145(3) Uani 0.70 1 d PU A 1
H17A H 0.0451 1.4104 0.3515 0.217 Uiso 0.70 1 calc PR A 1
H17B H 0.0945 1.3365 0.3391 0.217 Uiso 0.70 1 calc PR A 1
H17C H 0.1253 1.3997 0.4421 0.217 Uiso 0.70 1 calc PR A 1
O7A O 0.1804(9) 1.0096(15) 0.4406(8) 0.063(3) Uani 0.30 1 d P A 2
N1A N 0.1919(9) 1.1804(14) 0.5362(13) 0.093(2) Uani 0.30 1 d PU A 2
C13A C 0.2002(9) 1.0499(17) 0.5214(12) 0.090(3) Uani 0.30 1 d PU A 2
H13A H 0.2214 0.9943 0.5753 0.108 Uiso 0.30 1 calc PR A 2
C14A C 0.2161(11) 1.2032(19) 0.6372(14) 0.095(3) Uani 0.30 1 d PU A 2
H14C H 0.2218 1.1242 0.6703 0.114 Uiso 0.30 1 calc PR A 2
H14D H 0.1833 1.2563 0.6358 0.114 Uiso 0.30 1 calc PR A 2
C15A C 0.2834(11) 1.2672(19) 0.6883(15) 0.110(4) Uani 0.30 1 d PU A 2
H15D H 0.3017 1.2894 0.7551 0.165 Uiso 0.30 1 calc PR A 2
H15E H 0.2770 1.3425 0.6520 0.165 Uiso 0.30 1 calc PR A 2
H15F H 0.3156 1.2117 0.6913 0.165 Uiso 0.30 1 calc PR A 2
C16A C 0.1557(10) 1.256(2) 0.4607(12) 0.098(3) Uani 0.30 1 d PU A 2
H16C H 0.1408 1.2132 0.4000 0.118 Uiso 0.30 1 calc PR A 2
H16D H 0.1831 1.3294 0.4712 0.118 Uiso 0.30 1 calc PR A 2
C17A C 0.0980(12) 1.291(2) 0.4532(15) 0.111(5) Uani 0.30 1 d PU A 2
H17D H 0.0665 1.3398 0.3932 0.166 Uiso 0.30 1 calc PR A 2
H17E H 0.1133 1.3410 0.5105 0.166 Uiso 0.30 1 calc PR A 2
H17F H 0.0745 1.2167 0.4506 0.166 Uiso 0.30 1 calc PR A 2

loop_
_atom_site_aniso_label
_atom_site_aniso_U_11
_atom_site_aniso_U_22
_atom_site_aniso_U_33
_atom_site_aniso_U_23
_atom_site_aniso_U_13
_atom_site_aniso_U_12
Cd1 0.01649(8) 0.03690(10) 0.01984(8) 0.000 0.01276(7) 0.000
Cd2 0.01862(7) 0.03511(8) 0.01774(7) 0.00484(4) 0.01039(6) 0.00066(4)
O1 0.0380(8) 0.0576(10) 0.0485(9) -0.0157(8) 0.0333(7) -0.0023(7)
O2 0.0358(8) 0.0748(12) 0.0436(9) -0.0293(9) 0.0217(8) -0.0005(8)
O3 0.0221(6) 0.0471(8) 0.0210(6) -0.0074(5) 0.0130(5) -0.0034(5)
O4 0.0193(6) 0.0572(9) 0.0266(6) -0.0120(6) 0.0143(5) 0.0000(6)
O5 0.0317(7) 0.0516(9) 0.0273(6) 0.0124(6) 0.0184(6) 0.0000(6)
O6 0.0254(7) 0.1075(17) 0.0340(8) 0.0356(10) 0.0103(6) -0.0013(9)
O7 0.0618(19) 0.0395(18) 0.040(2) -0.0010(17) 0.026(2) 0.0133(14)
N1 0.142(3) 0.067(2) 0.097(3) 0.0078(19) 0.072(3) 0.045(2)
C1 0.0331(9) 0.0417(10) 0.0289(8) -0.0047(8) 0.0213(8) 0.0040(8)
C2 0.0281(8) 0.0433(10) 0.0278(8) -0.0075(8) 0.0191(7) 0.0015(7)
C3 0.0298(9) 0.0721(16) 0.0437(11) -0.0240(11) 0.0277(9) -0.0106(10)
C4 0.0270(9) 0.0722(16) 0.0404(11) -0.0278(11) 0.0236(9) -0.0118(10)
C5 0.0214(7) 0.0430(10) 0.0245(8) -0.0082(7) 0.0148(7) -0.0003(7)
C6 0.0255(9) 0.0660(15) 0.0480(12) -0.0283(11) 0.0251(9) -0.0087(9)
C7 0.0274(9) 0.0633(15) 0.0445(11) -0.0278(11) 0.0218(9) -0.0087(9)
C8 0.0201(7) 0.0355(9) 0.0212(7) -0.0030(6) 0.0137(6) 0.0006(6)
C9 0.0270(8) 0.0472(11) 0.0249(8) 0.0137(8) 0.0132(7) 0.0000(8)
C10 0.0227(8) 0.0452(10) 0.0242(8) 0.0141(7) 0.0129(7) 0.0018(7)
C11 0.0208(8) 0.091(2) 0.0324(10) 0.0279(12) 0.0111(8) -0.0038(10)
C12 0.0246(9) 0.0827(18) 0.0340(10) 0.0275(11) 0.0164(8) 0.0005(10)
C13 0.132(3) 0.058(2) 0.079(3) 0.016(2) 0.067(3) 0.046(2)
C14 0.148(4) 0.078(3) 0.100(3) 0.004(3) 0.077(3) 0.032(3)
C15 0.157(6) 0.096(4) 0.119(5) 0.007(4) 0.086(4) 0.024(4)
C16 0.151(4) 0.081(3) 0.113(3) 0.010(3) 0.073(3) 0.050(3)
C17 0.174(6) 0.094(4) 0.128(5) 0.018(4) 0.077(5) 0.049(4)
O7A 0.085(6) 0.060(6) 0.040(6) -0.002(5) 0.037(6) -0.003(5)
N1A 0.101(5) 0.103(5) 0.084(4) -0.003(4) 0.063(4) 0.001(4)
C13A 0.099(6) 0.097(6) 0.084(5) 0.000(5) 0.061(5) 0.001(5)
C14A 0.101(5) 0.101(6) 0.086(5) -0.001(5) 0.061(5) -0.001(5)
C15A 0.105(7) 0.098(7) 0.099(7) 0.003(6) 0.051(6) -0.002(6)
C16A 0.103(5) 0.110(6) 0.085(5) -0.007(4) 0.061(5) -0.004(5)
C17A 0.111(7) 0.109(7) 0.085(6) -0.020(6) 0.048(6) -0.005(7)

loop_
_atom_type_symbol
_atom_type_description
_atom_type_scat_dispersion_real
_atom_type_scat_dispersion_imag
_atom_type_scat_source
C C 0.0033 0.0016 'International Tables Vol C Tables 4.2.6.8 and 6.1.1.4'
H H 0.0000 0.0000 'International Tables Vol C Tables 4.2.6.8 and 6.1.1.4'
N N 0.0061 0.0033 'International Tables Vol C Tables 4.2.6.8 and 6.1.1.4'
O O 0.0106 0.0060 'International Tables Vol C Tables 4.2.6.8 and 6.1.1.4'
Cd Cd -0.8075 1.2024 'International Tables Vol C Tables 4.2.6.8 and 6.1.1.4'

loop_
_geom_angle_atom_site_label_1
_geom_angle_atom_site_label_2
_geom_angle_atom_site_label_3
_geom_angle
_geom_angle_site_symmetry_1
_geom_angle_site_symmetry_3
_geom_angle_publ_flag
O1 Cd1 O1 101.11(10) 2 . ?
O1 Cd1 O5 88.75(6) 2 2 ?
O1 Cd1 O5 168.17(7) . 2 ?
O1 Cd1 O5 168.17(7) 2 . ?
O1 Cd1 O5 88.75(6) . . ?
O5 Cd1 O5 82.29(8) 2 . ?
O1 Cd1 O3 91.23(6) 2 6_566 ?
O1 Cd1 O3 94.72(6) . 6_566 ?
O5 Cd1 O3 91.55(5) 2 6_566 ?
O5 Cd1 O3 81.36(5) . 6_566 ?
O1 Cd1 O3 94.72(6) 2 5_565 ?
O1 Cd1 O3 91.23(6) . 5_565 ?
O5 Cd1 O3 81.36(5) 2 5_565 ?
O5 Cd1 O3 91.55(5) . 5_565 ?
O3 Cd1 O3 170.63(8) 6_566 5_565 ?
O7A Cd2 O2 170.4(3) . . ?
O7A Cd2 O6 81.7(2) . . ?
O2 Cd2 O6 89.19(9) . . ?
O7A Cd2 O7 12.5(3) . . ?
O2 Cd2 O7 174.33(16) . . ?
O6 Cd2 O7 94.19(13) . . ?
O7A Cd2 O4 95.4(5) . 4 ?
O2 Cd2 O4 89.35(6) . 4 ?
O6 Cd2 O4 100.79(5) . 4 ?
O7 Cd2 O4 94.49(16) . 4 ?
O7A Cd2 O4 100.9(2) . 6_566 ?
O2 Cd2 O4 88.29(7) . 6_566 ?
O6 Cd2 O4 176.21(7) . 6_566 ?
O7 Cd2 O4 88.56(11) . 6_566 ?
O4 Cd2 O4 76.36(5) 4 6_566 ?
O7A Cd2 O3 96.3(4) . 6_566 ?
O2 Cd2 O3 86.94(7) . 6_566 ?
O6 Cd2 O3 128.76(5) . 6_566 ?
O7 Cd2 O3 87.39(16) . 6_566 ?
O4 Cd2 O3 130.20(5) 4 6_566 ?
O4 Cd2 O3 53.92(4) 6_566 6_566 ?
O7A Cd2 O5 86.4(4) . . ?
O2 Cd2 O5 85.70(6) . . ?
O6 Cd2 O5 53.44(5) . . ?
O7 Cd2 O5 92.64(13) . . ?
O4 Cd2 O5 153.74(5) 4 . ?
O4 Cd2 O5 129.12(5) 6_566 . ?
O3 Cd2 O5 75.31(4) 6_566 . ?
O7A Cd2 C9 85.5(3) . . ?
O2 Cd2 C9 84.92(7) . . ?
O6 Cd2 C9 26.63(6) . . ?
O7 Cd2 C9 96.07(12) . . ?
O4 Cd2 C9 126.88(5) 4 . ?
O4 Cd2 C9 155.57(5) 6_566 . ?
O3 Cd2 C9 102.21(5) 6_566 . ?
O5 Cd2 C9 26.99(5) . . ?
C1 O1 Cd1 129.91(14) . . ?
C1 O2 Cd2 135.91(15) . . ?
C8 O3 Cd1 151.21(14) . 5_565 ?
C8 O3 Cd2 91.04(10) . 6_565 ?
Cd1 O3 Cd2 96.06(4) 5_565 6_565 ?
C8 O4 Cd2 161.43(13) . 4_545 ?
C8 O4 Cd2 94.77(11) . 6_565 ?
Cd2 O4 Cd2 103.64(5) 4_545 6_565 ?
C9 O5 Cd1 149.54(16) . . ?
C9 O5 Cd2 85.27(11) . . ?
Cd1 O5 Cd2 95.31(5) . . ?
C9 O6 Cd2 98.58(12) . . ?
C13 O7 Cd2 122.0(4) . . ?
C13 N1 C14 119.6(6) . . ?
C13 N1 C16 115.0(7) . . ?
C14 N1 C16 124.4(6) . . ?
O2 C1 O1 126.62(18) . . ?
O2 C1 C2 116.51(18) . . ?
O1 C1 C2 116.86(18) . . ?
C3 C2 C7 119.24(17) . . ?
C3 C2 C1 121.18(17) . . ?
C7 C2 C1 119.52(18) . . ?
C2 C3 C4 120.71(18) . . ?
C5 C4 C3 119.99(19) . . ?
C4 C5 C6 119.29(17) . . ?
C4 C5 C8 120.26(17) . . ?
C6 C5 C8 120.44(16) . . ?
C5 C6 C7 120.48(18) . . ?
C2 C7 C6 120.3(2) . . ?
O3 C8 O4 120.27(16) . . ?
O3 C8 C5 120.00(15) . . ?
O4 C8 C5 119.70(16) . . ?
O6 C9 O5 121.92(18) . . ?
O6 C9 C10 118.29(17) . . ?
O5 C9 C10 119.79(17) . . ?
O6 C9 Cd2 54.79(10) . . ?
O5 C9 Cd2 67.75(10) . . ?
C10 C9 Cd2 169.77(16) . . ?
C12 C10 C11 119.01(17) . . ?
C12 C10 C9 120.62(17) . . ?
C11 C10 C9 120.36(17) . . ?
C10 C11 C12 120.70(18) . 5_575 ?
C10 C12 C11 120.29(18) . 5_575 ?
O7 C13 N1 124.2(7) . . ?
C15 C14 N1 115.8(10) . . ?
C17 C16 N1 110.9(10) . . ?
C13A O7A Cd2 132.4(12) . . ?
C16A N1A C13A 120.1(16) . . ?
C16A N1A C14A 127.0(16) . . ?
C13A N1A C14A 111.8(15) . . ?
O7A C13A N1A 122.3(16) . . ?
N1A C14A C15A 104.6(17) . . ?
N1A C16A C17A 106.2(17) . . ?

loop_
_geom_bond_atom_site_label_1
_geom_bond_atom_site_label_2
_geom_bond_distance
_geom_bond_site_symmetry_2
_geom_bond_publ_flag
Cd1 O1 2.1971(15) 2 ?
Cd1 O1 2.1971(15) . ?
Cd1 O5 2.3005(15) 2 ?
Cd1 O5 2.3005(15) . ?
Cd1 O3 2.3876(13) 6_566 ?
Cd1 O3 2.3876(13) 5_565 ?
Cd2 O7A 2.203(16) . ?
Cd2 O2 2.2209(18) . ?
Cd2 O6 2.2741(16) . ?
Cd2 O7 2.279(5) . ?
Cd2 O4 2.3043(13) 4 ?
Cd2 O4 2.3649(14) 6_566 ?
Cd2 O3 2.4453(13) 6_566 ?
Cd2 O5 2.5560(15) . ?
Cd2 C9 2.7523(18) . ?
O1 C1 1.254(2) . ?
O2 C1 1.239(3) . ?
O3 C8 1.257(2) . ?
O3 Cd1 2.3876(13) 5_565 ?
O3 Cd2 2.4453(13) 6_565 ?
O4 C8 1.259(2) . ?
O4 Cd2 2.3043(13) 4_545 ?
O4 Cd2 2.3649(13) 6_565 ?
O5 C9 1.253(2) . ?
O6 C9 1.248(3) . ?
O7 C13 1.228(8) . ?
N1 C13 1.292(7) . ?
N1 C14 1.502(11) . ?
N1 C16 1.579(11) . ?
C1 C2 1.508(2) . ?
C2 C3 1.380(3) . ?
C2 C7 1.382(3) . ?
C3 C4 1.392(3) . ?
C4 C5 1.383(3) . ?
C5 C6 1.385(3) . ?
C5 C8 1.491(2) . ?
C6 C7 1.390(3) . ?
C9 C10 1.497(2) . ?
C10 C12 1.376(3) . ?
C10 C11 1.377(3) . ?
C11 C12 1.385(3) 5_575 ?
C12 C11 1.385(3) 5_575 ?
C14 C15 1.433(15) . ?
C16 C17 1.326(15) . ?
O7A C13A 1.246(18) . ?
N1A C16A 1.31(2) . ?
N1A C13A 1.47(2) . ?
N1A C14A 1.49(2) . ?
C14A C15A 1.49(3) . ?
C16A C17A 1.42(3) . ?
